data_1507616
loop_
_publ_author_name
'Lian, Yajing'
'Davies, Huw M. L.'

_publ_section_title
;
 Rh(2)(S-biTISP)(2)-Catalyzed Asymmetric Functionalization of Indoles and
 Pyrroles with Vinylcarbenoids.
;
_journal_issue 7
_journal_name_full 'Organic letters'
_journal_page_first 1934
_journal_page_last 1937
_journal_paper_doi 10.1021/ol300632p
_journal_volume 14
_journal_year 2012
_chemical_absolute_configuration ad
_chemical_formula_moiety 'C17 H21 N O2'
_chemical_formula_sum 'C17 H21 N O2'
_chemical_formula_weight 271.35
_chemical_name_systematic
; 
 ? 
;
_space_group_IT_number 19
_symmetry_cell_setting orthorhombic
_symmetry_space_group_name_Hall 'P 2ac 2ab'
_symmetry_space_group_name_H-M 'P 21 21 21'
_atom_sites_solution_hydrogens geom
_atom_sites_solution_primary direct
_atom_sites_solution_secondary difmap
_audit_creation_method SHELXL-97
_cell_angle_alpha 90.00
_cell_angle_beta 90.00
_cell_angle_gamma 90.00
_cell_formula_units_Z 4
_cell_length_a 7.1902(3)
_cell_length_b 11.3975(4)
_cell_length_c 18.3499(6)
_cell_measurement_reflns_used 2358
_cell_measurement_temperature 173(2)
_cell_measurement_theta_max 64.58
_cell_measurement_theta_min 3.88
_cell_volume 1503.78(10)
_computing_cell_refinement 'Bruker SMART'
_computing_data_collection 'Bruker SMART'
_computing_data_reduction 'Bruker SAINT'
_computing_molecular_graphics 'Bruker SHELXTL'
_computing_publication_material 'Bruker SHELXTL'
_computing_structure_refinement 'SHELXL-97 (Sheldrick, 2008)'
_computing_structure_solution 'SHELXS-97 (Sheldrick, 2008)'
_diffrn_ambient_temperature 173(2)
_diffrn_measured_fraction_theta_full 0.965
_diffrn_measured_fraction_theta_max 0.965
_diffrn_measurement_device_type 'CCD area detector'
_diffrn_measurement_method 'phi and omega scans'
_diffrn_radiation_monochromator graphite
_diffrn_radiation_source 'fine-focus sealed tube'
_diffrn_radiation_type CuK\a
_diffrn_radiation_wavelength 1.54178
_diffrn_reflns_av_R_equivalents 0.0214
_diffrn_reflns_av_sigmaI/netI 0.0202
_diffrn_reflns_limit_h_max 7
_diffrn_reflns_limit_h_min -8
_diffrn_reflns_limit_k_max 11
_diffrn_reflns_limit_k_min -13
_diffrn_reflns_limit_l_max 21
_diffrn_reflns_limit_l_min -21
_diffrn_reflns_number 8918
_diffrn_reflns_theta_full 65.95
_diffrn_reflns_theta_max 65.95
_diffrn_reflns_theta_min 4.57
_exptl_absorpt_coefficient_mu 0.618
_exptl_absorpt_correction_T_max 0.9295
_exptl_absorpt_correction_T_min 0.7770
_exptl_absorpt_correction_type multi-scan
_exptl_absorpt_process_details SADABS
_exptl_crystal_colour colourless
_exptl_crystal_density_diffrn 1.199
_exptl_crystal_density_method 'not measured'
_exptl_crystal_description irreg
_exptl_crystal_F_000 584
_exptl_crystal_size_max 0.43
_exptl_crystal_size_mid 0.18
_exptl_crystal_size_min 0.12
_refine_diff_density_max 0.155
_refine_diff_density_min -0.137
_refine_diff_density_rms 0.031
_refine_ls_abs_structure_details 'Flack H D (1983), Acta Cryst. A39, 876-881'
_refine_ls_abs_structure_Flack 0.0(3)
_refine_ls_extinction_method none
_refine_ls_goodness_of_fit_ref 1.027
_refine_ls_hydrogen_treatment constr
_refine_ls_matrix_type full
_refine_ls_number_parameters 181
_refine_ls_number_reflns 2474
_refine_ls_number_restraints 0
_refine_ls_restrained_S_all 1.027
_refine_ls_R_factor_all 0.0377
_refine_ls_R_factor_gt 0.0353
_refine_ls_shift/su_max 0.000
_refine_ls_shift/su_mean 0.000
_refine_ls_structure_factor_coef Fsqd
_refine_ls_weighting_details 'calc w=1/[\s^2^(Fo^2^)+(0.0970P)^2^+0.0000P] where P=(Fo^2^+2Fc^2^)/3'
_refine_ls_weighting_scheme calc
_refine_ls_wR_factor_gt 0.1136
_refine_ls_wR_factor_ref 0.1172
_reflns_number_gt 2330
_reflns_number_total 2474
_reflns_threshold_expression >2sigma(I)
_cod_data_source_file ol300632p_si_002.cif
_cod_data_source_block yl_106s
_cod_depositor_comments
;
The following automatic conversions were performed:

'_chemical_absolute_configuration' value 'AD' changed to 'ad'
according to /home/saulius/struct/CIF-dictionaries/cif_core.dic
dictionary named 'cif_core.dic' version 2.4.1 from
2010-06-29.

'_symmetry_cell_setting' value 'Orthorhombic' changed to
'orthorhombic' according to
/home/saulius/struct/CIF-dictionaries/cif_core.dic dictionary named
'cif_core.dic' version 2.4.1 from 2010-06-29.

Automatic conversion script
Id: cif_fix_values 1715 2011-07-08 13:25:40Z adriana 
;
_cod_original_sg_symbol_H-M P2(1)2(1)2(1)
_cod_database_code 1507616

loop_
_symmetry_equiv_pos_as_xyz
'x, y, z'
'-x+1/2, -y, z+1/2'
'-x, y+1/2, -z+1/2'
'x+1/2, -y+1/2, -z'

loop_
_atom_site_label
_atom_site_type_symbol
_atom_site_fract_x
_atom_site_fract_y
_atom_site_fract_z
_atom_site_U_iso_or_equiv
_atom_site_adp_type
_atom_site_occupancy
_atom_site_symmetry_multiplicity
_atom_site_calc_flag
_atom_site_refinement_flags
C1 C -1.0383(2) -0.37813(17) -0.49341(9) 0.0381(4) Uani 1 1 d .
C2 C -1.0439(3) -0.45841(18) -0.55090(8) 0.0430(4) Uani 1 1 d .
H2A H -1.0494 -0.4326 -0.6001 0.052 Uiso 1 1 calc R
C3 C -1.0413(3) -0.57575(17) -0.53418(9) 0.0421(4) Uani 1 1 d .
H3A H -1.0453 -0.6313 -0.5728 0.051 Uiso 1 1 calc R
C4 C -1.0331(2) -0.61695(16) -0.46156(8) 0.0385(4) Uani 1 1 d .
C5 C -1.0286(2) -0.53622(16) -0.40518(8) 0.0368(4) Uani 1 1 d .
H5A H -1.0245 -0.5630 -0.3562 0.044 Uiso 1 1 calc R
C6 C -1.0299(2) -0.41475(15) -0.41966(8) 0.0349(4) Uani 1 1 d .
C7 C -1.0243(2) -0.30989(16) -0.37626(10) 0.0398(4) Uani 1 1 d .
C8 C -1.0305(2) -0.21689(17) -0.42375(10) 0.0439(4) Uani 1 1 d .
C9 C -1.0202(2) -0.30042(18) -0.29385(10) 0.0447(4) Uani 1 1 d .
H9A H -0.9950 -0.2168 -0.2806 0.054 Uiso 1 1 calc R
C10 C -0.8701(3) -0.37545(17) -0.26109(9) 0.0438(4) Uani 1 1 d .
H10A H -0.8881 -0.4578 -0.2650 0.053 Uiso 1 1 calc R
C11 C -0.7153(3) -0.34167(16) -0.22728(8) 0.0410(4) Uani 1 1 d .
H11A H -0.6389 -0.4011 -0.2068 0.049 Uiso 1 1 calc R
C12 C -0.6538(2) -0.21978(17) -0.21930(8) 0.0385(4) Uani 1 1 d .
C13 C -0.4731(3) -0.0936(2) -0.14553(13) 0.0605(6) Uani 1 1 d .
H13A H -0.3945 -0.0961 -0.1019 0.091 Uiso 1 1 calc R
H13B H -0.5772 -0.0398 -0.1373 0.091 Uiso 1 1 calc R
H13C H -0.3994 -0.0662 -0.1871 0.091 Uiso 1 1 calc R
C14 C -1.0415(3) -0.18616(19) -0.56000(12) 0.0544(5) Uani 1 1 d .
H14A H -1.0503 -0.2373 -0.6028 0.082 Uiso 1 1 calc R
H14B H -0.9266 -0.1402 -0.5626 0.082 Uiso 1 1 calc R
H14C H -1.1487 -0.1330 -0.5589 0.082 Uiso 1 1 calc R
C15 C -1.0307(3) -0.74690(17) -0.44714(10) 0.0487(4) Uani 1 1 d .
H15A H -1.0249 -0.7608 -0.3945 0.073 Uiso 1 1 calc R
H15B H -0.9216 -0.7820 -0.4706 0.073 Uiso 1 1 calc R
H15C H -1.1439 -0.7826 -0.4669 0.073 Uiso 1 1 calc R
C16 C -1.0299(3) -0.08776(18) -0.40836(15) 0.0594(5) Uani 1 1 d .
H16A H -1.0215 -0.0749 -0.3557 0.089 Uiso 1 1 calc R
H16B H -1.1449 -0.0526 -0.4269 0.089 Uiso 1 1 calc R
H16C H -0.9228 -0.0513 -0.4324 0.089 Uiso 1 1 calc R
C17 C -1.2085(3) -0.3361(3) -0.26058(11) 0.0709(7) Uani 1 1 d .
H17A H -1.2026 -0.3285 -0.2074 0.106 Uiso 1 1 calc R
H17B H -1.2362 -0.4177 -0.2735 0.106 Uiso 1 1 calc R
H17C H -1.3065 -0.2849 -0.2796 0.106 Uiso 1 1 calc R
N1 N -1.0402(2) -0.25745(15) -0.49427(9) 0.0438(4) Uani 1 1 d .
O1 O -0.6926(2) -0.13928(14) -0.25848(8) 0.0652(4) Uani 1 1 d .
O2 O -0.54354(17) -0.20897(11) -0.16053(6) 0.0435(3) Uani 1 1 d .

loop_
_atom_site_aniso_label
_atom_site_aniso_U_11
_atom_site_aniso_U_22
_atom_site_aniso_U_33
_atom_site_aniso_U_23
_atom_site_aniso_U_13
_atom_site_aniso_U_12
C1 0.0293(7) 0.0420(10) 0.0430(8) 0.0041(7) 0.0015(7) -0.0004(8)
C2 0.0405(8) 0.0556(11) 0.0328(7) 0.0026(7) 0.0012(7) 0.0006(9)
C3 0.0421(8) 0.0487(10) 0.0356(7) -0.0077(7) 0.0026(7) 0.0014(9)
C4 0.0341(7) 0.0422(10) 0.0392(8) -0.0041(7) 0.0025(7) 0.0011(8)
C5 0.0333(7) 0.0435(10) 0.0336(7) 0.0001(6) 0.0014(6) 0.0024(8)
C6 0.0270(6) 0.0398(9) 0.0380(7) -0.0029(6) 0.0010(7) 0.0017(7)
C7 0.0310(7) 0.0397(10) 0.0486(9) -0.0060(7) 0.0006(6) 0.0004(8)
C8 0.0307(7) 0.0398(10) 0.0612(10) -0.0039(8) 0.0004(8) 0.0029(8)
C9 0.0379(8) 0.0482(11) 0.0479(9) -0.0173(8) -0.0002(7) -0.0020(8)
C10 0.0578(10) 0.0367(9) 0.0369(7) -0.0054(7) 0.0018(7) -0.0056(8)
C11 0.0497(9) 0.0374(10) 0.0359(7) -0.0027(6) -0.0031(7) 0.0052(8)
C12 0.0370(7) 0.0432(10) 0.0354(7) 0.0038(7) -0.0011(6) -0.0015(7)
C13 0.0602(11) 0.0460(12) 0.0754(12) 0.0025(9) -0.0215(11) -0.0141(11)
C14 0.0451(9) 0.0532(12) 0.0648(11) 0.0202(9) 0.0018(9) 0.0026(10)
C15 0.0570(10) 0.0413(10) 0.0477(9) -0.0060(7) 0.0028(8) 0.0016(9)
C16 0.0464(9) 0.0384(11) 0.0935(15) -0.0023(10) 0.0032(11) 0.0035(9)
C17 0.0484(10) 0.115(2) 0.0498(9) -0.0269(12) 0.0098(9) -0.0115(12)
N1 0.0383(7) 0.0412(9) 0.0519(8) 0.0073(6) 0.0037(7) 0.0001(7)
O1 0.0810(10) 0.0493(9) 0.0653(8) 0.0191(7) -0.0289(8) -0.0158(8)
O2 0.0486(6) 0.0387(7) 0.0431(6) 0.0007(5) -0.0081(5) -0.0036(6)

loop_
_atom_type_symbol
_atom_type_description
_atom_type_scat_dispersion_real
_atom_type_scat_dispersion_imag
_atom_type_scat_source
C C 0.0181 0.0091 'International Tables Vol C Tables 4.2.6.8 and 6.1.1.4'
H H 0.0000 0.0000 'International Tables Vol C Tables 4.2.6.8 and 6.1.1.4'
N N 0.0311 0.0180 'International Tables Vol C Tables 4.2.6.8 and 6.1.1.4'
O O 0.0492 0.0322 'International Tables Vol C Tables 4.2.6.8 and 6.1.1.4'

loop_
_geom_angle_atom_site_label_1
_geom_angle_atom_site_label_2
_geom_angle_atom_site_label_3
_geom_angle
N1 C1 C2 130.23(16)
N1 C1 C6 107.81(16)
C2 C1 C6 121.96(17)
C3 C2 C1 117.97(15)
C2 C3 C4 122.34(15)
C5 C4 C3 118.97(16)
C5 C4 C15 121.49(15)
C3 C4 C15 119.54(15)
C4 C5 C6 120.77(15)
C5 C6 C1 117.99(15)
C5 C6 C7 135.42(15)
C1 C6 C7 106.58(16)
C8 C7 C6 106.83(15)
C8 C7 C9 125.35(17)
C6 C7 C9 127.77(17)
C7 C8 N1 109.83(16)
C7 C8 C16 129.68(18)
N1 C8 C16 120.48(18)
C10 C9 C7 111.88(15)
C10 C9 C17 108.81(18)
C7 C9 C17 111.05(15)
C11 C10 C9 128.49(17)
C10 C11 C12 124.99(16)
O1 C12 O2 123.26(17)
O1 C12 C11 126.54(15)
O2 C12 C11 110.20(14)
C1 N1 C8 108.94(15)
C1 N1 C14 124.63(17)
C8 N1 C14 126.35(17)
C12 O2 C13 116.48(15)

loop_
_geom_bond_atom_site_label_1
_geom_bond_atom_site_label_2
_geom_bond_distance
C1 N1 1.376(2)
C1 C2 1.397(2)
C1 C6 1.417(2)
C2 C3 1.372(3)
C3 C4 1.414(2)
C4 C5 1.385(2)
C4 C15 1.505(3)
C5 C6 1.410(2)
C6 C7 1.437(2)
C7 C8 1.373(3)
C7 C9 1.516(2)
C8 N1 1.376(2)
C8 C16 1.499(3)
C9 C10 1.502(3)
C9 C17 1.540(3)
C10 C11 1.331(3)
C11 C12 1.465(3)
C12 O1 1.199(2)
C12 O2 1.344(2)
C13 O2 1.435(2)
C14 N1 1.454(2)

loop_
_geom_torsion_atom_site_label_1
_geom_torsion_atom_site_label_2
_geom_torsion_atom_site_label_3
_geom_torsion_atom_site_label_4
_geom_torsion
N1 C1 C2 C3 -179.62(19)
C6 C1 C2 C3 0.1(3)
C1 C2 C3 C4 -0.1(3)
C2 C3 C4 C5 0.4(3)
C2 C3 C4 C15 -179.99(18)
C3 C4 C5 C6 -0.8(3)
C15 C4 C5 C6 179.66(16)
C4 C5 C6 C1 0.8(2)
C4 C5 C6 C7 -179.12(18)
N1 C1 C6 C5 179.35(14)
C2 C1 C6 C5 -0.4(2)
N1 C1 C6 C7 -0.75(19)
C2 C1 C6 C7 179.49(15)
C5 C6 C7 C8 -179.78(18)
C1 C6 C7 C8 0.34(17)
C5 C6 C7 C9 -2.0(3)
C1 C6 C7 C9 178.12(15)
C6 C7 C8 N1 0.20(18)
C9 C7 C8 N1 -177.65(15)
C6 C7 C8 C16 179.50(18)
C9 C7 C8 C16 1.7(3)
C8 C7 C9 C10 -131.44(18)
C6 C7 C9 C10 51.2(2)
C8 C7 C9 C17 106.8(2)
C6 C7 C9 C17 -70.6(3)
C7 C9 C10 C11 111.8(2)
C17 C9 C10 C11 -125.1(2)
C9 C10 C11 C12 -4.2(3)
C10 C11 C12 O1 -25.5(3)
C10 C11 C12 O2 154.77(16)
C2 C1 N1 C8 -179.37(17)
C6 C1 N1 C8 0.9(2)
C2 C1 N1 C14 -2.6(3)
C6 C1 N1 C14 177.70(15)
C7 C8 N1 C1 -0.7(2)
C16 C8 N1 C1 179.94(16)
C7 C8 N1 C14 -177.43(16)
C16 C8 N1 C14 3.2(3)
O1 C12 O2 C13 0.6(3)
C11 C12 O2 C13 -179.69(16)

loop_
_cod_related_entry_id
_cod_related_entry_code
_cod_related_entry_database
1 30651861 ChemSpider
